data_7107077
loop_
_publ_author_name
'Dhiraj Murale'
'Kang Mun Lee'
'Kibong Kim'
'David G. Churchill'

_publ_section_title
;
 Facile 'one pot' route to the novel benzazulene-type dye class:
 asymmetric, derivatizable, 5-7-6 fused ring puckered half BODIPY design
;
_journal_name_full Chem.Commun.
_journal_page_first 12512
_journal_paper_doi 10.1039/c1cc15433h
_journal_volume 47
_journal_year 2011
_chemical_formula_sum 'C22 H24 B F2 N2 O S'
_chemical_formula_weight 413.30
_chemical_name_systematic
;
?
;
_space_group_IT_number 15
_symmetry_cell_setting monoclinic
_symmetry_space_group_name_Hall '-C 2yc'
_symmetry_space_group_name_H-M 'C 1 2/c 1'
_atom_sites_solution_hydrogens geom
_atom_sites_solution_primary direct
_atom_sites_solution_secondary difmap
_audit_creation_method SHELXL-97
_cell_angle_alpha 90.00
_cell_angle_beta 106.43(3)
_cell_angle_gamma 90.00
_cell_formula_units_Z 8
_cell_length_a 20.366(9)
_cell_length_b 7.556(3)
_cell_length_c 27.882(12)
_cell_measurement_reflns_used 1464
_cell_measurement_temperature 296(2)
_cell_measurement_theta_max 19.4945
_cell_measurement_theta_min 2.910
_cell_volume 4115(3)
_computing_cell_refinement 'Bruker SMART APEXll'
_computing_data_collection 'Bruker SMART APEXll'
_computing_data_reduction 'Bruker SAINT'
_computing_molecular_graphics WingX
_computing_publication_material WingX
_computing_structure_refinement 'SHELXL-97 (Sheldrick, 1997)'
_computing_structure_solution SHELXTL
_diffrn_ambient_temperature 296(2)
_diffrn_measured_fraction_theta_full 0.984
_diffrn_measured_fraction_theta_max 0.984
_diffrn_measurement_device_type 'CCD area detector'
_diffrn_measurement_method 'phi scan'
_diffrn_radiation_monochromator graphite
_diffrn_radiation_source 'fine-focus sealed tube'
_diffrn_radiation_type MoK\a
_diffrn_radiation_wavelength 0.71073
_diffrn_reflns_av_R_equivalents 0.1113
_diffrn_reflns_av_sigmaI/netI 0.1433
_diffrn_reflns_limit_h_max 27
_diffrn_reflns_limit_h_min -21
_diffrn_reflns_limit_k_max 9
_diffrn_reflns_limit_k_min -10
_diffrn_reflns_limit_l_max 37
_diffrn_reflns_limit_l_min -35
_diffrn_reflns_number 15529
_diffrn_reflns_theta_full 28.36
_diffrn_reflns_theta_max 28.36
_diffrn_reflns_theta_min 2.09
_exptl_absorpt_coefficient_mu 0.191
_exptl_absorpt_correction_T_max 0.9771
_exptl_absorpt_correction_T_min 0.9535
_exptl_absorpt_correction_type multi-scan
_exptl_absorpt_process_details sadabs
_exptl_crystal_colour yellow
_exptl_crystal_density_diffrn 1.334
_exptl_crystal_density_method 'not measured'
_exptl_crystal_description block
_exptl_crystal_F_000 1736
_exptl_crystal_size_max 0.25
_exptl_crystal_size_mid 0.22
_exptl_crystal_size_min 0.12
_refine_diff_density_max 0.264
_refine_diff_density_min -0.426
_refine_diff_density_rms 0.068
_refine_ls_extinction_method none
_refine_ls_goodness_of_fit_ref 0.912
_refine_ls_hydrogen_treatment constr
_refine_ls_matrix_type full
_refine_ls_number_parameters 265
_refine_ls_number_reflns 5067
_refine_ls_number_restraints 0
_refine_ls_restrained_S_all 0.912
_refine_ls_R_factor_all 0.2096
_refine_ls_R_factor_gt 0.0802
_refine_ls_shift/su_max 0.000
_refine_ls_shift/su_mean 0.000
_refine_ls_structure_factor_coef Fsqd
_refine_ls_weighting_details 'calc w=1/[\s^2^(Fo^2^)+(0.1058P)^2^+0.0000P] where P=(Fo^2^+2Fc^2^)/3'
_refine_ls_weighting_scheme calc
_refine_ls_wR_factor_gt 0.1924
_refine_ls_wR_factor_ref 0.2490
_reflns_number_gt 1795
_reflns_number_total 5067
_reflns_threshold_expression >2sigma(I)
_cod_data_source_file c1cc15433h.txt
_cod_data_source_block c2c
_cod_original_sg_symbol_H-M C2/c
_cod_database_code 7107077

loop_
_symmetry_equiv_pos_as_xyz
'x, y, z'
'-x, y, -z+1/2'
'x+1/2, y+1/2, z'
'-x+1/2, y+1/2, -z+1/2'
'-x, -y, -z'
'x, -y, z-1/2'
'-x+1/2, -y+1/2, -z'
'x+1/2, -y+1/2, z-1/2'

loop_
_atom_site_label
_atom_site_type_symbol
_atom_site_fract_x
_atom_site_fract_y
_atom_site_fract_z
_atom_site_U_iso_or_equiv
_atom_site_adp_type
_atom_site_occupancy
_atom_site_symmetry_multiplicity
_atom_site_calc_flag
_atom_site_refinement_flags
S1 S 1.00571(7) -0.0674(2) 1.09173(5) 0.0873(5) Uani 1 1 d .
O1 O 0.75398(14) -0.1049(4) 0.87411(9) 0.0558(8) Uani 1 1 d .
C1 C 0.6563(2) 0.0457(6) 0.75134(14) 0.0493(11) Uani 1 1 d .
C3 C 0.7041(2) -0.0222(6) 0.83937(14) 0.0491(10) Uani 1 1 d .
C4 C 0.6510(2) 0.0687(6) 0.85208(14) 0.0505(11) Uani 1 1 d .
C2 C 0.7060(2) -0.0349(6) 0.79085(13) 0.0489(10) Uani 1 1 d .
H2 H 0.7412 -0.0987 0.7838 0.059 Uiso 1 1 calc R
C5 C 0.6004(2) 0.1435(6) 0.81157(15) 0.0587(12) Uani 1 1 d .
H5 H 0.5638 0.2014 0.8184 0.070 Uiso 1 1 calc R
C21 C 0.7775(2) -0.0057(7) 0.69304(18) 0.0716(14) Uani 1 1 d .
H21A H 0.7721 0.1048 0.6753 0.107 Uiso 1 1 calc R
H21B H 0.8033 -0.0860 0.6787 0.107 Uiso 1 1 calc R
H21C H 0.8014 0.0139 0.7276 0.107 Uiso 1 1 calc R
C6 C 0.6021(2) 0.1359(6) 0.76295(15) 0.0555(12) Uani 1 1 d .
H6 H 0.5679 0.1895 0.7378 0.067 Uiso 1 1 calc R
C20 C 0.7080(2) -0.0840(6) 0.68904(15) 0.0559(12) Uani 1 1 d .
H20A H 0.6877 -0.1214 0.6548 0.067 Uiso 1 1 calc R
H20B H 0.7141 -0.1888 0.7099 0.067 Uiso 1 1 calc R
C18 C 0.6212(2) 0.1519(7) 0.66410(15) 0.0638(13) Uani 1 1 d .
H18A H 0.6502 0.1888 0.6437 0.077 Uiso 1 1 calc R
H18B H 0.6086 0.2569 0.6795 0.077 Uiso 1 1 calc R
N1 N 0.66014(17) 0.0339(5) 0.70341(11) 0.0556(10) Uani 1 1 d .
N2 N 0.75404(17) -0.0078(5) 0.95887(11) 0.0490(9) Uani 1 1 d .
C7 C 0.6424(2) 0.0768(6) 0.90035(14) 0.0526(11) Uani 1 1 d .
H7 H 0.5994 0.1170 0.9009 0.063 Uiso 1 1 calc R
C11 C 0.7766(2) -0.0255(6) 1.00881(14) 0.0522(11) Uani 1 1 d .
C8 C 0.6845(2) 0.0373(6) 0.94638(14) 0.0510(11) Uani 1 1 d .
C12 C 0.8471(2) -0.0555(6) 1.03600(14) 0.0554(11) Uani 1 1 d .
H12 H 0.8796 -0.0541 1.0183 0.066 Uiso 1 1 calc R
C10 C 0.7217(2) 0.0026(6) 1.02944(15) 0.0604(13) Uani 1 1 d .
H10 H 0.7243 -0.0042 1.0632 0.073 Uiso 1 1 calc R
C9 C 0.6648(2) 0.0409(6) 0.99226(15) 0.0599(12) Uani 1 1 d .
B1 B 0.7956(3) -0.0175(8) 0.91873(17) 0.0557(13) Uani 1 1 d .
F1 F 0.81182(12) 0.1520(4) 0.90834(8) 0.0699(8) Uani 1 1 d .
F2 F 0.85325(12) -0.1189(4) 0.93694(8) 0.0719(8) Uani 1 1 d .
C14 C 0.9377(2) -0.1011(6) 1.11515(15) 0.0587(12) Uani 1 1 d .
C13 C 0.8683(2) -0.0851(6) 1.08492(15) 0.0612(12) Uani 1 1 d .
H13 H 0.8345 -0.0967 1.1012 0.073 Uiso 1 1 calc R
C15 C 0.9590(2) -0.1425(6) 1.16937(15) 0.0576(12) Uani 1 1 d .
H15A H 0.9410 -0.0555 1.1879 0.069 Uiso 1 1 calc R
H15B H 0.9429 -0.2588 1.1755 0.069 Uiso 1 1 calc R
C17 C 1.0620(3) -0.0996(7) 1.14774(19) 0.0761(15) Uani 1 1 d .
H17 H 1.1091 -0.0920 1.1533 0.091 Uiso 1 1 calc R
C16 C 1.0325(3) -0.1373(8) 1.18385(19) 0.0880(17) Uani 1 1 d .
H16 H 1.0584 -0.1591 1.2166 0.106 Uiso 1 1 calc R
C19 C 0.5571(3) 0.0683(7) 0.63075(17) 0.0833(17) Uani 1 1 d .
H19A H 0.5693 -0.0302 0.6133 0.125 Uiso 1 1 calc R
H19B H 0.5325 0.1541 0.6070 0.125 Uiso 1 1 calc R
H19C H 0.5287 0.0278 0.6508 0.125 Uiso 1 1 calc R
C22 C 0.5949(2) 0.0796(8) 0.99702(17) 0.0801(16) Uani 1 1 d .
H22A H 0.5659 -0.0214 0.9862 0.120 Uiso 1 1 calc R
H22B H 0.5760 0.1798 0.9766 0.120 Uiso 1 1 calc R
H22C H 0.5980 0.1052 1.0313 0.120 Uiso 1 1 calc R

loop_
_atom_site_aniso_label
_atom_site_aniso_U_11
_atom_site_aniso_U_22
_atom_site_aniso_U_33
_atom_site_aniso_U_23
_atom_site_aniso_U_13
_atom_site_aniso_U_12
S1 0.0822(10) 0.0974(12) 0.0824(10) 0.0070(8) 0.0237(8) 0.0019(8)
O1 0.0645(19) 0.068(2) 0.0350(15) -0.0028(14) 0.0140(14) 0.0112(16)
C1 0.055(3) 0.060(3) 0.035(2) -0.0028(19) 0.0171(19) -0.004(2)
C3 0.053(3) 0.055(3) 0.040(2) 0.002(2) 0.013(2) 0.001(2)
C4 0.050(2) 0.063(3) 0.039(2) 0.001(2) 0.014(2) -0.003(2)
C2 0.052(2) 0.061(3) 0.037(2) -0.002(2) 0.0199(19) 0.001(2)
C5 0.046(2) 0.081(3) 0.054(3) -0.004(2) 0.021(2) 0.003(2)
C21 0.078(3) 0.067(3) 0.081(3) 0.009(3) 0.040(3) 0.013(3)
C6 0.050(3) 0.070(3) 0.045(2) 0.000(2) 0.011(2) 0.000(2)
C20 0.075(3) 0.052(3) 0.043(2) -0.005(2) 0.020(2) 0.000(2)
C18 0.064(3) 0.084(3) 0.044(3) 0.010(2) 0.016(2) 0.010(3)
N1 0.064(2) 0.068(3) 0.0331(18) 0.0033(17) 0.0119(16) 0.013(2)
N2 0.053(2) 0.064(2) 0.0339(18) 0.0033(16) 0.0188(15) 0.0009(19)
C7 0.046(2) 0.071(3) 0.044(2) -0.001(2) 0.018(2) 0.000(2)
C11 0.065(3) 0.059(3) 0.036(2) 0.003(2) 0.019(2) 0.003(2)
C8 0.048(2) 0.066(3) 0.044(2) -0.003(2) 0.020(2) 0.001(2)
C12 0.062(3) 0.067(3) 0.043(2) -0.002(2) 0.022(2) -0.001(2)
C10 0.066(3) 0.084(4) 0.037(2) -0.001(2) 0.024(2) 0.002(3)
C9 0.056(3) 0.081(3) 0.047(3) -0.002(2) 0.023(2) -0.002(2)
B1 0.061(3) 0.074(4) 0.037(3) 0.007(3) 0.022(2) 0.006(3)
F1 0.0800(18) 0.086(2) 0.0510(15) 0.0002(13) 0.0306(13) -0.0177(15)
F2 0.0586(16) 0.115(2) 0.0429(14) 0.0059(14) 0.0152(12) 0.0264(16)
C14 0.059(3) 0.072(3) 0.048(3) -0.004(2) 0.020(2) 0.008(2)
C13 0.065(3) 0.082(4) 0.039(2) 0.000(2) 0.018(2) 0.001(3)
C15 0.046(3) 0.066(3) 0.053(3) -0.008(2) 0.001(2) 0.005(2)
C17 0.060(3) 0.078(4) 0.082(4) -0.008(3) 0.006(3) 0.003(3)
C16 0.099(4) 0.108(5) 0.051(3) -0.009(3) 0.012(3) 0.005(4)
C19 0.082(4) 0.095(4) 0.057(3) 0.006(3) -0.006(3) 0.005(3)
C22 0.068(3) 0.121(5) 0.057(3) -0.004(3) 0.027(3) -0.002(3)

loop_
_atom_type_symbol
_atom_type_description
_atom_type_scat_dispersion_real
_atom_type_scat_dispersion_imag
_atom_type_scat_source
C C 0.0033 0.0016 'International Tables Vol C Tables 4.2.6.8 and 6.1.1.4'
H H 0.0000 0.0000 'International Tables Vol C Tables 4.2.6.8 and 6.1.1.4'
B B 0.0013 0.0007 'International Tables Vol C Tables 4.2.6.8 and 6.1.1.4'
N N 0.0061 0.0033 'International Tables Vol C Tables 4.2.6.8 and 6.1.1.4'
O O 0.0106 0.0060 'International Tables Vol C Tables 4.2.6.8 and 6.1.1.4'
F F 0.0171 0.0103 'International Tables Vol C Tables 4.2.6.8 and 6.1.1.4'
S S 0.1246 0.1234 'International Tables Vol C Tables 4.2.6.8 and 6.1.1.4'

loop_
_geom_angle_atom_site_label_1
_geom_angle_atom_site_label_2
_geom_angle_atom_site_label_3
_geom_angle
C17 S1 C14 92.1(3)
C3 O1 B1 123.0(4)
N1 C1 C2 120.8(4)
N1 C1 C6 121.4(4)
C2 C1 C6 117.8(3)
O1 C3 C2 116.9(4)
O1 C3 C4 121.6(3)
C2 C3 C4 121.4(4)
C7 C4 C3 125.1(4)
C7 C4 C5 119.1(4)
C3 C4 C5 115.6(4)
C3 C2 C1 122.0(4)
C6 C5 C4 123.9(4)
C5 C6 C1 119.3(4)
N1 C20 C21 115.2(4)
N1 C18 C19 113.5(4)
C1 N1 C20 122.5(3)
C1 N1 C18 121.7(4)
C20 N1 C18 115.5(3)
C11 N2 C8 107.9(3)
C11 N2 B1 129.3(4)
C8 N2 B1 122.7(3)
C8 C7 C4 132.6(4)
N2 C11 C10 109.3(4)
N2 C11 C12 124.0(4)
C10 C11 C12 126.6(4)
C7 C8 N2 127.7(3)
C7 C8 C9 124.9(4)
N2 C8 C9 107.4(3)
C13 C12 C11 123.5(4)
C9 C10 C11 109.0(4)
C10 C9 C8 106.5(4)
C10 C9 C22 127.3(4)
C8 C9 C22 126.3(4)
F2 B1 F1 111.5(4)
F2 B1 O1 107.1(4)
F1 B1 O1 111.1(4)
F2 B1 N2 109.6(3)
F1 B1 N2 108.3(4)
O1 B1 N2 109.1(4)
C13 C14 C15 125.0(4)
C13 C14 S1 122.3(3)
C15 C14 S1 112.6(3)
C12 C13 C14 126.8(4)
C16 C15 C14 105.2(4)
C16 C17 S1 113.5(4)
C17 C16 C15 116.5(5)

loop_
_geom_bond_atom_site_label_1
_geom_bond_atom_site_label_2
_geom_bond_distance
S1 C17 1.673(5)
S1 C14 1.710(5)
O1 C3 1.343(4)
O1 B1 1.451(6)
C1 N1 1.363(5)
C1 C2 1.406(5)
C1 C6 1.411(5)
C3 C2 1.368(5)
C3 C4 1.408(6)
C4 C7 1.407(5)
C4 C5 1.414(6)
C5 C6 1.367(5)
C21 C20 1.509(6)
C20 N1 1.458(5)
C18 N1 1.461(5)
C18 C19 1.510(6)
N2 C11 1.344(5)
N2 C8 1.402(5)
N2 B1 1.585(6)
C7 C8 1.360(5)
C11 C10 1.410(6)
C11 C12 1.440(6)
C8 C9 1.445(5)
C12 C13 1.328(5)
C10 C9 1.349(6)
C9 C22 1.496(6)
B1 F2 1.374(6)
B1 F1 1.374(6)
C14 C13 1.431(6)
C14 C15 1.484(6)
C15 C16 1.436(7)
C17 C16 1.340(7)
